data_7038669
loop_
_publ_author_name
'Wang, Xiaoping'
'Li, Jiancheng'
'Chen, Shimin'
'Liu, Weiping'
'Ye, Qingsong'
'Zhu, Hongping'

_publ_section_title
;
 Aryl(silyl)amino group stabilized hydridosilanediols: synthesis and
 characterization and use for preparation of alumino(hydrido)siloxanes.
;
_journal_issue 15
_journal_name_full 'Dalton transactions (Cambridge, England : 2003)'
_journal_page_first 6709
_journal_page_last 6717
_journal_paper_doi 10.1039/c6dt00059b
_journal_volume 45
_journal_year 2016
_chemical_formula_sum 'C40 H76 Al2 N2 O6 Si4'
_chemical_formula_weight 847.35
_chemical_name_systematic
; 
 ? 
;
_space_group_IT_number 2
_symmetry_cell_setting triclinic
_symmetry_space_group_name_Hall '-P 1'
_symmetry_space_group_name_H-M 'P -1'
_atom_sites_solution_hydrogens geom
_atom_sites_solution_primary direct
_atom_sites_solution_secondary difmap
_audit_block_doi 10.5517/cc1kf516
_audit_creation_method SHELXL-97
_audit_update_record
;
2015-12-15 deposited with the CCDC.
2016-03-01 downloaded from the CCDC.
;
_cell_angle_alpha 73.704(6)
_cell_angle_beta 70.848(7)
_cell_angle_gamma 63.167(8)
_cell_formula_units_Z 1
_cell_length_a 10.0975(9)
_cell_length_b 10.2652(7)
_cell_length_c 14.3031(10)
_cell_measurement_reflns_used 3326
_cell_measurement_temperature 173(2)
_cell_measurement_theta_max 62.1710
_cell_measurement_theta_min 4.8950
_cell_volume 1234.16(19)
_computing_cell_refinement CrysAlisPro
_computing_data_collection CrysAlisPro
_computing_data_reduction CrysAlisPro
_computing_molecular_graphics 'Bruker SHELXTL'
_computing_publication_material 'Bruker SHELXTL'
_computing_structure_refinement 'SHELXL-97 (Sheldrick, 1997)'
_computing_structure_solution 'SHELXS-97 (Sheldrick, 1990)'
_diffrn_ambient_temperature 173(2)
_diffrn_detector_area_resol_mean 16.1903
_diffrn_measured_fraction_theta_full 0.992
_diffrn_measured_fraction_theta_max 0.992
_diffrn_measurement_device_type 'Xcalibur, Sapphire3, Gemini ultra'
_diffrn_measurement_method 'phi and omega scans'
_diffrn_radiation_monochromator mirror
_diffrn_radiation_source 'Enhance Ultra (Cu) X-ray Source'
_diffrn_radiation_type CuK\a
_diffrn_radiation_wavelength 1.54178
_diffrn_reflns_av_R_equivalents 0.0247
_diffrn_reflns_av_sigmaI/netI 0.0320
_diffrn_reflns_limit_h_max 11
_diffrn_reflns_limit_h_min -11
_diffrn_reflns_limit_k_max 11
_diffrn_reflns_limit_k_min -11
_diffrn_reflns_limit_l_max 16
_diffrn_reflns_limit_l_min -13
_diffrn_reflns_number 7741
_diffrn_reflns_theta_full 62.13
_diffrn_reflns_theta_max 62.13
_diffrn_reflns_theta_min 3.31
_exptl_absorpt_coefficient_mu 1.794
_exptl_absorpt_correction_T_max 0.5340
_exptl_absorpt_correction_T_min 0.5340
_exptl_absorpt_correction_type multi-scan
_exptl_absorpt_process_details empirical
_exptl_crystal_colour colorless
_exptl_crystal_density_diffrn 1.140
_exptl_crystal_density_meas ?
_exptl_crystal_density_method 'not measured'
_exptl_crystal_description cubic
_exptl_crystal_F_000 460
_exptl_crystal_size_max 0.40
_exptl_crystal_size_mid 0.40
_exptl_crystal_size_min 0.40
_refine_diff_density_max 0.474
_refine_diff_density_min -0.277
_refine_diff_density_rms 0.048
_refine_ls_extinction_method none
_refine_ls_goodness_of_fit_ref 1.045
_refine_ls_hydrogen_treatment mixed
_refine_ls_matrix_type full
_refine_ls_number_parameters 256
_refine_ls_number_reflns 3864
_refine_ls_number_restraints 0
_refine_ls_restrained_S_all 1.045
_refine_ls_R_factor_all 0.0439
_refine_ls_R_factor_gt 0.0373
_refine_ls_shift/su_max 0.000
_refine_ls_shift/su_mean 0.000
_refine_ls_structure_factor_coef Fsqd
_refine_ls_weighting_details 'calc w=1/[\s^2^(Fo^2^)+(0.0514P)^2^+0.4325P] where P=(Fo^2^+2Fc^2^)/3'
_refine_ls_weighting_scheme calc
_refine_ls_wR_factor_gt 0.0948
_refine_ls_wR_factor_ref 0.1008
_reflns_number_gt 3364
_reflns_number_total 3864
_reflns_threshold_expression >2sigma(I)
_cod_data_source_file c6dt00059b2.cif
_cod_data_source_block compound_8
_cod_depositor_comments
;
The following automatic conversions were performed:

'_symmetry_cell_setting' value 'Triclinic' changed to 'triclinic'
according to
/usr/data/users/saulius/crontab/automatic-downloads/rss-feeds/RSC/lib/dictionaries/cif_core.dic
dictionary named 'cif_core.dic' version 2.4.2 from 2011-04-26.

'_exptl_crystal_density_meas' value 'not measured' was changed to '?'
- the value is perceived as not measured.

Automatic conversion script
Id: cif_fix_values 4268 2015-11-12 08:31:59Z antanas 

 Adding full bibliography for 7038667--7038671.cif.
;
_cod_original_cell_volume 1234.17(16)
_cod_original_sg_symbol_H-M P-1
_cod_database_code 7038669

loop_
_symmetry_equiv_pos_as_xyz
'x, y, z'
'-x, -y, -z'

loop_
_atom_site_label
_atom_site_type_symbol
_atom_site_fract_x
_atom_site_fract_y
_atom_site_fract_z
_atom_site_U_iso_or_equiv
_atom_site_adp_type
_atom_site_occupancy
_atom_site_symmetry_multiplicity
_atom_site_calc_flag
_atom_site_refinement_flags
Al1 Al -0.17753(6) 0.71529(6) 0.45764(4) 0.02977(17) Uani 1 1 d .
Si1 Si 0.06685(6) 0.44730(6) 0.33925(4) 0.02720(15) Uani 1 1 d .
H1 H -0.025(3) 0.395(2) 0.3135(17) 0.039(6) Uiso 1 1 d .
Si2 Si 0.35007(6) 0.31481(6) 0.17660(4) 0.02928(16) Uani 1 1 d .
O1 O -0.03970(16) 0.60611(15) 0.37216(10) 0.0354(3) Uani 1 1 d .
O2 O 0.14259(18) 0.32680(16) 0.42574(10) 0.0399(4) Uani 1 1 d .
O3 O -0.14063(17) 0.88937(15) 0.40977(10) 0.0340(3) Uani 1 1 d .
N1 N 0.20876(18) 0.46514(17) 0.23384(11) 0.0242(3) Uani 1 1 d .
C1 C -0.3884(3) 0.7767(3) 0.4546(2) 0.0570(7) Uani 1 1 d .
H1A H -0.4133 0.6897 0.4719 0.086 Uiso 1 1 calc R
H1B H -0.4026 0.8271 0.3872 0.086 Uiso 1 1 calc R
H1C H -0.4557 0.8443 0.5031 0.086 Uiso 1 1 calc R
C2 C 0.3846(4) 0.3631(3) 0.03739(19) 0.0696(9) Uani 1 1 d .
H2B H 0.3941 0.4585 0.0163 0.104 Uiso 1 1 calc R
H2C H 0.2988 0.3695 0.0159 0.104 Uiso 1 1 calc R
H2D H 0.4790 0.2866 0.0068 0.104 Uiso 1 1 calc R
C3 C 0.5344(3) 0.2496(4) 0.2075(3) 0.0852(12) Uani 1 1 d .
H3A H 0.5208 0.2263 0.2805 0.128 Uiso 1 1 calc R
H3B H 0.5746 0.3269 0.1810 0.128 Uiso 1 1 calc R
H3C H 0.6063 0.1607 0.1776 0.128 Uiso 1 1 calc R
C4 C 0.2855(4) 0.1622(3) 0.2146(3) 0.0768(10) Uani 1 1 d .
H4A H 0.2831 0.1231 0.2857 0.115 Uiso 1 1 calc R
H4B H 0.3561 0.0835 0.1745 0.115 Uiso 1 1 calc R
H4C H 0.1829 0.1986 0.2037 0.115 Uiso 1 1 calc R
C5 C -0.1782(3) 0.9986(2) 0.47165(16) 0.0383(5) Uani 1 1 d .
H5A H -0.1002 0.9652 0.5104 0.046 Uiso 1 1 calc R
H5B H -0.2792 1.0160 0.5189 0.046 Uiso 1 1 calc R
C6 C -0.1799(3) 1.1366(3) 0.39813(18) 0.0467(6) Uani 1 1 d .
H6A H -0.1424 1.1934 0.4212 0.056 Uiso 1 1 calc R
H6B H -0.2840 1.2007 0.3881 0.056 Uiso 1 1 calc R
C7 C -0.0731(3) 1.0781(3) 0.30317(18) 0.0522(7) Uani 1 1 d .
H7A H -0.0952 1.1538 0.2434 0.063 Uiso 1 1 calc R
H7B H 0.0348 1.0463 0.3043 0.063 Uiso 1 1 calc R
C8 C -0.1058(3) 0.9495(2) 0.30379(15) 0.0417(5) Uani 1 1 d .
H8A H -0.1938 0.9818 0.2742 0.050 Uiso 1 1 calc R
H8B H -0.0158 0.8754 0.2660 0.050 Uiso 1 1 calc R
C11 C 0.2131(2) 0.6086(2) 0.19017(13) 0.0253(4) Uani 1 1 d .
C12 C 0.2948(2) 0.6605(2) 0.22353(14) 0.0291(4) Uani 1 1 d .
C13 C 0.3011(2) 0.7972(2) 0.17743(16) 0.0365(5) Uani 1 1 d .
H13A H 0.3555 0.8331 0.1997 0.044 Uiso 1 1 calc R
C14 C 0.2308(3) 0.8812(2) 0.10088(17) 0.0415(5) Uani 1 1 d .
H14A H 0.2382 0.9732 0.0697 0.050 Uiso 1 1 calc R
C15 C 0.1490(3) 0.8312(2) 0.06933(16) 0.0401(5) Uani 1 1 d .
H15A H 0.1002 0.8899 0.0163 0.048 Uiso 1 1 calc R
C16 C 0.1365(2) 0.6964(2) 0.11349(14) 0.0311(5) Uani 1 1 d .
C121 C 0.3722(2) 0.5753(2) 0.30974(15) 0.0337(5) Uani 1 1 d .
H12A H 0.3716 0.4742 0.3262 0.040 Uiso 1 1 calc R
C122 C 0.5386(3) 0.5583(3) 0.2838(2) 0.0523(6) Uani 1 1 d .
H12B H 0.5938 0.5164 0.2216 0.079 Uiso 1 1 calc R
H12C H 0.5870 0.4922 0.3383 0.079 Uiso 1 1 calc R
H12D H 0.5413 0.6553 0.2750 0.079 Uiso 1 1 calc R
C123 C 0.2825(3) 0.6509(3) 0.40286(17) 0.0490(6) Uani 1 1 d .
H12E H 0.1779 0.6564 0.4216 0.073 Uiso 1 1 calc R
H12F H 0.2803 0.7510 0.3881 0.073 Uiso 1 1 calc R
H12G H 0.3321 0.5937 0.4584 0.073 Uiso 1 1 calc R
C161 C 0.0349(3) 0.6525(3) 0.08168(16) 0.0388(5) Uani 1 1 d .
H16A H 0.0624 0.5442 0.1055 0.047 Uiso 1 1 calc R
C162 C -0.1336(3) 0.7340(3) 0.13178(19) 0.0537(7) Uani 1 1 d .
H16B H -0.1476 0.7112 0.2048 0.081 Uiso 1 1 calc R
H16C H -0.1973 0.7020 0.1122 0.081 Uiso 1 1 calc R
H16D H -0.1634 0.8408 0.1103 0.081 Uiso 1 1 calc R
C163 C 0.0547(3) 0.6797(3) -0.03217(18) 0.0564(7) Uani 1 1 d .
H16E H 0.1634 0.6351 -0.0646 0.085 Uiso 1 1 calc R
H16F H 0.0147 0.7863 -0.0563 0.085 Uiso 1 1 calc R
H16G H -0.0012 0.6351 -0.0484 0.085 Uiso 1 1 calc R

loop_
_atom_site_aniso_label
_atom_site_aniso_U_11
_atom_site_aniso_U_22
_atom_site_aniso_U_33
_atom_site_aniso_U_23
_atom_site_aniso_U_13
_atom_site_aniso_U_12
Al1 0.0256(3) 0.0265(3) 0.0264(3) -0.0028(2) 0.0012(2) -0.0069(2)
Si1 0.0284(3) 0.0282(3) 0.0219(3) -0.0040(2) 0.0000(2) -0.0127(2)
Si2 0.0310(3) 0.0282(3) 0.0279(3) -0.0097(2) -0.0015(2) -0.0117(2)
O1 0.0342(8) 0.0298(8) 0.0275(7) -0.0048(6) 0.0025(6) -0.0069(6)
O2 0.0477(9) 0.0305(8) 0.0243(8) 0.0004(6) -0.0012(6) -0.0087(7)
O3 0.0438(8) 0.0281(7) 0.0231(7) -0.0015(6) -0.0010(6) -0.0143(6)
N1 0.0265(8) 0.0247(8) 0.0202(8) -0.0043(6) -0.0020(6) -0.0111(7)
C1 0.0325(13) 0.0606(17) 0.0711(18) -0.0161(14) -0.0071(12) -0.0129(12)
C2 0.0642(18) 0.0693(19) 0.0370(15) -0.0199(13) 0.0029(13) 0.0025(15)
C3 0.0458(16) 0.083(2) 0.125(3) -0.075(2) -0.0395(18) 0.0224(15)
C4 0.089(2) 0.0481(16) 0.087(2) -0.0323(16) 0.0252(18) -0.0404(16)
C5 0.0449(13) 0.0391(12) 0.0308(11) -0.0088(9) -0.0054(10) -0.0170(10)
C6 0.0551(15) 0.0372(12) 0.0422(13) -0.0079(10) -0.0034(11) -0.0182(11)
C7 0.0706(18) 0.0403(13) 0.0377(13) -0.0027(11) 0.0051(12) -0.0294(13)
C8 0.0575(15) 0.0351(12) 0.0211(11) 0.0007(9) -0.0020(10) -0.0165(11)
C11 0.0277(10) 0.0259(10) 0.0180(9) -0.0060(8) 0.0015(7) -0.0103(8)
C12 0.0305(10) 0.0292(10) 0.0247(10) -0.0099(8) 0.0015(8) -0.0116(9)
C13 0.0391(12) 0.0315(11) 0.0372(12) -0.0111(9) 0.0032(9) -0.0177(10)
C14 0.0467(13) 0.0265(11) 0.0382(13) -0.0037(9) 0.0057(10) -0.0151(10)
C15 0.0436(13) 0.0328(12) 0.0252(11) 0.0010(9) -0.0007(9) -0.0075(10)
C16 0.0329(11) 0.0328(11) 0.0193(10) -0.0049(8) -0.0015(8) -0.0088(9)
C121 0.0377(12) 0.0352(11) 0.0325(11) -0.0099(9) -0.0082(9) -0.0156(9)
C122 0.0422(14) 0.0551(15) 0.0664(17) -0.0158(13) -0.0162(12) -0.0190(12)
C123 0.0585(16) 0.0559(15) 0.0359(13) -0.0173(11) -0.0123(11) -0.0189(13)
C161 0.0406(12) 0.0452(13) 0.0281(11) -0.0027(9) -0.0138(9) -0.0128(10)
C162 0.0405(14) 0.0771(19) 0.0415(14) -0.0092(13) -0.0137(11) -0.0189(13)
C163 0.0625(17) 0.0707(18) 0.0326(13) -0.0075(12) -0.0194(12) -0.0184(14)

loop_
_atom_type_symbol
_atom_type_description
_atom_type_scat_dispersion_real
_atom_type_scat_dispersion_imag
_atom_type_scat_source
C C 0.0181 0.0091 'International Tables Vol C Tables 4.2.6.8 and 6.1.1.4'
H H 0.0000 0.0000 'International Tables Vol C Tables 4.2.6.8 and 6.1.1.4'
N N 0.0311 0.0180 'International Tables Vol C Tables 4.2.6.8 and 6.1.1.4'
O O 0.0492 0.0322 'International Tables Vol C Tables 4.2.6.8 and 6.1.1.4'
Al Al 0.2130 0.2455 'International Tables Vol C Tables 4.2.6.8 and 6.1.1.4'
Si Si 0.2541 0.3302 'International Tables Vol C Tables 4.2.6.8 and 6.1.1.4'

loop_
_geom_angle_atom_site_label_1
_geom_angle_atom_site_label_2
_geom_angle_atom_site_label_3
_geom_angle
_geom_angle_site_symmetry_1
_geom_angle_site_symmetry_3
O1 Al1 O2 115.65(8) . 2_566
O1 Al1 O3 100.23(7) . .
O2 Al1 O3 99.39(7) 2_566 .
O1 Al1 C1 117.06(11) . .
O2 Al1 C1 115.86(11) 2_566 .
O3 Al1 C1 104.54(10) . .
O1 Si1 O2 113.30(8) . .
O1 Si1 N1 108.89(8) . .
O2 Si1 N1 109.83(8) . .
O1 Si1 H1 108.4(9) . .
O2 Si1 H1 107.6(9) . .
N1 Si1 H1 108.7(9) . .
N1 Si2 C3 113.39(10) . .
N1 Si2 C4 108.94(11) . .
C3 Si2 C4 109.10(18) . .
N1 Si2 C2 110.92(10) . .
C3 Si2 C2 106.70(17) . .
C4 Si2 C2 107.62(16) . .
Si1 O1 Al1 151.00(10) . .
Si1 O2 Al1 149.28(10) . 2_566
C8 O3 C5 110.43(15) . .
C8 O3 Al1 123.53(13) . .
C5 O3 Al1 124.54(12) . .
C11 N1 Si1 120.11(12) . .
C11 N1 Si2 117.25(12) . .
Si1 N1 Si2 122.64(9) . .
Al1 C1 H1A 109.5 . .
Al1 C1 H1B 109.5 . .
H1A C1 H1B 109.5 . .
Al1 C1 H1C 109.5 . .
H1A C1 H1C 109.5 . .
H1B C1 H1C 109.5 . .
Si2 C2 H2B 109.5 . .
Si2 C2 H2C 109.5 . .
H2B C2 H2C 109.5 . .
Si2 C2 H2D 109.5 . .
H2B C2 H2D 109.5 . .
H2C C2 H2D 109.5 . .
Si2 C3 H3A 109.5 . .
Si2 C3 H3B 109.5 . .
H3A C3 H3B 109.5 . .
Si2 C3 H3C 109.5 . .
H3A C3 H3C 109.5 . .
H3B C3 H3C 109.5 . .
Si2 C4 H4A 109.5 . .
Si2 C4 H4B 109.5 . .
H4A C4 H4B 109.5 . .
Si2 C4 H4C 109.5 . .
H4A C4 H4C 109.5 . .
H4B C4 H4C 109.5 . .
O3 C5 C6 104.74(17) . .
O3 C5 H5A 110.8 . .
C6 C5 H5A 110.8 . .
O3 C5 H5B 110.8 . .
C6 C5 H5B 110.8 . .
H5A C5 H5B 108.9 . .
C5 C6 C7 103.38(19) . .
C5 C6 H6A 111.1 . .
C7 C6 H6A 111.1 . .
C5 C6 H6B 111.1 . .
C7 C6 H6B 111.1 . .
H6A C6 H6B 109.1 . .
C8 C7 C6 103.41(19) . .
C8 C7 H7A 111.1 . .
C6 C7 H7A 111.1 . .
C8 C7 H7B 111.1 . .
C6 C7 H7B 111.1 . .
H7A C7 H7B 109.0 . .
O3 C8 C7 103.74(17) . .
O3 C8 H8A 111.0 . .
C7 C8 H8A 111.0 . .
O3 C8 H8B 111.0 . .
C7 C8 H8B 111.0 . .
H8A C8 H8B 109.0 . .
C16 C11 C12 119.94(18) . .
C16 C11 N1 119.91(17) . .
C12 C11 N1 120.14(17) . .
C13 C12 C11 118.71(19) . .
C13 C12 C121 118.73(18) . .
C11 C12 C121 122.54(17) . .
C14 C13 C12 121.7(2) . .
C14 C13 H13A 119.2 . .
C12 C13 H13A 119.2 . .
C13 C14 C15 119.5(2) . .
C13 C14 H14A 120.3 . .
C15 C14 H14A 120.3 . .
C14 C15 C16 121.5(2) . .
C14 C15 H15A 119.2 . .
C16 C15 H15A 119.2 . .
C15 C16 C11 118.60(19) . .
C15 C16 C161 119.29(19) . .
C11 C16 C161 122.03(18) . .
C12 C121 C123 110.20(18) . .
C12 C121 C122 112.69(19) . .
C123 C121 C122 109.65(19) . .
C12 C121 H12A 108.1 . .
C123 C121 H12A 108.1 . .
C122 C121 H12A 108.1 . .
C121 C122 H12B 109.5 . .
C121 C122 H12C 109.5 . .
H12B C122 H12C 109.5 . .
C121 C122 H12D 109.5 . .
H12B C122 H12D 109.5 . .
H12C C122 H12D 109.5 . .
C121 C123 H12E 109.5 . .
C121 C123 H12F 109.5 . .
H12E C123 H12F 109.5 . .
C121 C123 H12G 109.5 . .
H12E C123 H12G 109.5 . .
H12F C123 H12G 109.5 . .
C16 C161 C163 113.5(2) . .
C16 C161 C162 110.51(19) . .
C163 C161 C162 109.41(19) . .
C16 C161 H16A 107.7 . .
C163 C161 H16A 107.7 . .
C162 C161 H16A 107.7 . .
C161 C162 H16B 109.5 . .
C161 C162 H16C 109.5 . .
H16B C162 H16C 109.5 . .
C161 C162 H16D 109.5 . .
H16B C162 H16D 109.5 . .
H16C C162 H16D 109.5 . .
C161 C163 H16E 109.5 . .
C161 C163 H16F 109.5 . .
H16E C163 H16F 109.5 . .
C161 C163 H16G 109.5 . .
H16E C163 H16G 109.5 . .
H16F C163 H16G 109.5 . .

loop_
_geom_bond_atom_site_label_1
_geom_bond_atom_site_label_2
_geom_bond_distance
_geom_bond_site_symmetry_2
Al1 O1 1.7123(14) .
Al1 O2 1.7140(15) 2_566
Al1 O3 1.8835(15) .
Al1 C1 1.941(3) .
Si1 O1 1.5974(14) .
Si1 O2 1.5979(15) .
Si1 N1 1.7391(16) .
Si1 H1 1.44(2) .
Si2 N1 1.7442(16) .
Si2 C3 1.832(3) .
Si2 C4 1.841(3) .
Si2 C2 1.865(3) .
O2 Al1 1.7140(15) 2_566
O3 C8 1.457(2) .
O3 C5 1.462(2) .
N1 C11 1.444(2) .
C1 H1A 0.9800 .
C1 H1B 0.9800 .
C1 H1C 0.9800 .
C2 H2B 0.9800 .
C2 H2C 0.9800 .
C2 H2D 0.9800 .
C3 H3A 0.9800 .
C3 H3B 0.9800 .
C3 H3C 0.9800 .
C4 H4A 0.9800 .
C4 H4B 0.9800 .
C4 H4C 0.9800 .
C5 C6 1.506(3) .
C5 H5A 0.9900 .
C5 H5B 0.9900 .
C6 C7 1.510(3) .
C6 H6A 0.9900 .
C6 H6B 0.9900 .
C7 C8 1.496(3) .
C7 H7A 0.9900 .
C7 H7B 0.9900 .
C8 H8A 0.9900 .
C8 H8B 0.9900 .
C11 C16 1.409(3) .
C11 C12 1.411(3) .
C12 C13 1.394(3) .
C12 C121 1.519(3) .
C13 C14 1.369(3) .
C13 H13A 0.9500 .
C14 C15 1.381(3) .
C14 H14A 0.9500 .
C15 C16 1.394(3) .
C15 H15A 0.9500 .
C16 C161 1.517(3) .
C121 C123 1.533(3) .
C121 C122 1.535(3) .
C121 H12A 1.0000 .
C122 H12B 0.9800 .
C122 H12C 0.9800 .
C122 H12D 0.9800 .
C123 H12E 0.9800 .
C123 H12F 0.9800 .
C123 H12G 0.9800 .
C161 C163 1.533(3) .
C161 C162 1.536(3) .
C161 H16A 1.0000 .
C162 H16B 0.9800 .
C162 H16C 0.9800 .
C162 H16D 0.9800 .
C163 H16E 0.9800 .
C163 H16F 0.9800 .
C163 H16G 0.9800 .
